data_7713437
loop_
_publ_author_name
'Navaneetha, Tokala'
'Ugandhar, Uppara'
'Samuel, Calvin'
'Guizouarn, Thierry'
'Pointillart, Fabrice'
'Raghunathan, Rajamani'
'Baskar, Viswanathan'

_publ_section_title
;
 Tunable bandgaps in self-assembled transition metal-incorporated
 heterometallic M<sub>2</sub>Sb<sub>4</sub> (M = V, Mn, Co, Ni, and Cu)
 oxo clusters.
;
_journal_issue 27
_journal_name_full 'Dalton transactions (Cambridge, England : 2003)'
_journal_page_first 9328
_journal_page_last 9336
_journal_paper_doi 10.1039/d3dt01000g
_journal_volume 52
_journal_year 2023
_chemical_formula_moiety 'C66 H102 N2 Ni2 O20 P4 Sb4, 2(C H4 O)'
_chemical_formula_sum 'C68 H110 N2 Ni2 O22 P4 Sb4'
_chemical_formula_weight 2035.87
_space_group_crystal_system monoclinic
_space_group_IT_number 15
_space_group_name_Hall '-C 2yc'
_space_group_name_H-M_alt 'C 1 2/c 1'
_atom_sites_solution_hydrogens geom
_atom_sites_solution_primary dual
_audit_creation_date 2021-11-15
_audit_creation_method
;
Olex2 1.3-ac4
(compiled 2019.04.23 svn.r3594 for Rigaku Oxford Diffraction, GUI svn.r5739)
;
_audit_update_record
;
2022-06-08 deposited with the CCDC.	2023-06-05 downloaded from the CCDC.
;
_cell_angle_alpha 90
_cell_angle_beta 91.427(2)
_cell_angle_gamma 90
_cell_formula_units_Z 4
_cell_length_a 25.249(3)
_cell_length_b 20.009(3)
_cell_length_c 16.163(2)
_cell_measurement_reflns_used 5591
_cell_measurement_temperature 100(2)
_cell_measurement_theta_max 27.14
_cell_measurement_theta_min 2.52
_cell_volume 8163.1(19)
_computing_cell_refinement 'SAINT v6.45A (Bruker, 2003)'
_computing_data_collection 'Bruker SMART'
_computing_data_reduction 'SAINT v6.45A (Bruker, 2003)'
_computing_molecular_graphics 'Olex2 (Dolomanov et al., 2009)'
_computing_publication_material 'Olex2 (Dolomanov et al., 2009)'
_computing_structure_refinement 'ShelXL (Sheldrick, 2015)'
_computing_structure_solution 'ShelXT (Sheldrick, 2015)'
_diffrn_ambient_temperature 100(2)
_diffrn_measured_fraction_theta_full 0.999
_diffrn_measured_fraction_theta_max 0.997
_diffrn_measurement_device_type 'CCD area detector'
_diffrn_measurement_method 'phi and omega scans'
_diffrn_radiation_monochromator graphite
_diffrn_radiation_type MoK\a
_diffrn_radiation_wavelength 0.71073
_diffrn_reflns_av_R_equivalents 0.0512
_diffrn_reflns_av_unetI/netI 0.0388
_diffrn_reflns_Laue_measured_fraction_full 0.999
_diffrn_reflns_Laue_measured_fraction_max 0.997
_diffrn_reflns_limit_h_max 31
_diffrn_reflns_limit_h_min -31
_diffrn_reflns_limit_k_max 24
_diffrn_reflns_limit_k_min -24
_diffrn_reflns_limit_l_max 20
_diffrn_reflns_limit_l_min -20
_diffrn_reflns_number 43172
_diffrn_reflns_point_group_measured_fraction_full 0.999
_diffrn_reflns_point_group_measured_fraction_max 0.997
_diffrn_reflns_theta_full 25.242
_diffrn_reflns_theta_max 26.388
_diffrn_reflns_theta_min 1.299
_exptl_absorpt_coefficient_mu 1.904
_exptl_absorpt_correction_T_max 0.8034
_exptl_absorpt_correction_T_min 0.7504
_exptl_absorpt_correction_type multi-scan
_exptl_absorpt_process_details
;
SADABS v.2.10 (Bruker,2003) was used for absorption correction.
R(int) was 0.0595 before and 0.0335 after correction.
The Ratio of minimum to maximum transmission is 0.8291.
The \l/2 correction factor is 0.0015.
;
_exptl_crystal_colour green
_exptl_crystal_colour_primary green
_exptl_crystal_density_diffrn 1.657
_exptl_crystal_description block
_exptl_crystal_F_000 4112
_exptl_crystal_size_max 0.16
_exptl_crystal_size_mid 0.14
_exptl_crystal_size_min 0.12
_refine_diff_density_max 1.136
_refine_diff_density_min -0.637
_refine_diff_density_rms 0.117
_refine_ls_extinction_method none
_refine_ls_goodness_of_fit_ref 1.081
_refine_ls_hydrogen_treatment constr
_refine_ls_matrix_type full
_refine_ls_number_parameters 474
_refine_ls_number_reflns 8334
_refine_ls_number_restraints 0
_refine_ls_restrained_S_all 1.081
_refine_ls_R_factor_all 0.0442
_refine_ls_R_factor_gt 0.0365
_refine_ls_shift/su_max 0.002
_refine_ls_shift/su_mean 0.000
_refine_ls_structure_factor_coef Fsqd
_refine_ls_weighting_details 'w=1/[\s^2^(Fo^2^)+(0.0419P)^2^+15.5094P] where P=(Fo^2^+2Fc^2^)/3'
_refine_ls_weighting_scheme calc
_refine_ls_wR_factor_gt 0.0841
_refine_ls_wR_factor_ref 0.0873
_reflns_Friedel_coverage 0.000
_reflns_number_gt 7315
_reflns_number_total 8334
_reflns_threshold_expression 'I > 2\s(I)'
_cod_data_source_file d3dt01000g2.cif
_cod_data_source_block compound4
_cod_original_cell_volume 8163.4(18)
_cod_database_code 7713437
_shelx_shelxl_version_number 2018/3
_shelx_space_group_comment
;
The symmetry employed for this shelxl refinement is uniquely defined
by the following loop, which should always be used as a source of
symmetry information in preference to the above space-group names.
They are only intended as comments.
;
_shelx_estimated_absorpt_t_max 0.804
_shelx_estimated_absorpt_t_min 0.750
_olex2_refinement_description
;
1. Fixed Uiso
 At 1.2 times of:
  All C(H) groups
 At 1.5 times of:
  All C(H,H,H) groups, All O(H) groups
2.a Ternary CH refined with riding coordinates:
 C7(H7), C16(H16)
2.b Aromatic/amide H refined with riding coordinates:
 C11(H11), C23(H23), C3(H3), C19(H19), C12(H12), C21(H21), C6(H6), C2(H2),
 C5(H5), C22(H22), C20(H20), C15(H15), C14(H14)
2.c Idealised Me refined as rotating group:
 C26(H26A,H26B,H26C), C32(H32A,H32B,H32C), C31(H31A,H31B,H31C), C27(H27A,H27B,
 H27C), C9(H9A,H9B,H9C), C30(H30A,H30B,H30C), C33(H33A,H33B,H33C), C25(H25A,
 H25B,H25C), C29(H29A,H29B,H29C), C8(H8A,H8B,H8C), C17(H17A,H17B,H17C),
 C18(H18A,H18B,H18C), C34(H34A,H34B,H34C)
2.d Idealised tetrahedral OH refined as rotating group:
 O11(H11A)
;
_olex2_submission_special_instructions 'No special instructions were received'

loop_
_space_group_symop_operation_xyz
'x, y, z'
'-x, y, -z+1/2'
'x+1/2, y+1/2, z'
'-x+1/2, y+1/2, -z+1/2'
'-x, -y, -z'
'x, -y, z-1/2'
'-x+1/2, -y+1/2, -z'
'x+1/2, -y+1/2, z-1/2'

loop_
_atom_site_label
_atom_site_type_symbol
_atom_site_fract_x
_atom_site_fract_y
_atom_site_fract_z
_atom_site_U_iso_or_equiv
_atom_site_adp_type
_atom_site_occupancy
_atom_site_site_symmetry_order
_atom_site_calc_flag
_atom_site_refinement_flags_posn
_atom_site_refinement_flags_adp
_atom_site_refinement_flags_occupancy
_atom_site_disorder_assembly
_atom_site_disorder_group
Sb2 Sb 0.72665(2) 0.21716(2) 0.65092(2) 0.01856(7) Uani 1 1 d . . . . .
Sb1 Sb 0.65590(2) 0.30191(2) 0.47845(2) 0.01921(7) Uani 1 1 d . . . . .
Ni1 Ni 0.82410(2) 0.31729(2) 0.64598(3) 0.02015(11) Uani 1 1 d . . . . .
P1 P 0.76166(4) 0.39991(5) 0.49310(6) 0.0195(2) Uani 1 1 d . . . . .
P2 P 0.65747(4) 0.32195(5) 0.28338(6) 0.0213(2) Uani 1 1 d . . . . .
O2 O 0.67458(9) 0.26478(13) 0.58479(14) 0.0204(5) Uani 1 1 d . . . . .
O9 O 0.71816(9) 0.33553(13) 0.28019(15) 0.0212(5) Uani 1 1 d . . . . .
O3 O 0.71425(9) 0.25793(12) 0.42056(14) 0.0185(5) Uani 1 1 d . . . . .
O4 O 0.70192(9) 0.38236(12) 0.49990(15) 0.0206(5) Uani 1 1 d . . . . .
O5 O 0.75333(10) 0.30100(12) 0.70851(15) 0.0224(6) Uani 1 1 d . . . . .
O1 O 0.61904(10) 0.21775(13) 0.43519(15) 0.0227(6) Uani 1 1 d . . . . .
O8 O 0.63638(9) 0.34606(13) 0.36735(15) 0.0227(6) Uani 1 1 d . . . . .
O7 O 0.78525(9) 0.36582(12) 0.41628(15) 0.0211(5) Uani 1 1 d . . . . .
O10 O 0.64484(10) 0.24954(13) 0.26742(15) 0.0253(6) Uani 1 1 d . . . . .
O6 O 0.79323(10) 0.38745(13) 0.57075(15) 0.0229(6) Uani 1 1 d . . . . .
N1 N 0.86491(12) 0.39140(16) 0.71007(19) 0.0257(7) Uani 1 1 d . . . . .
C24 C 0.76323(15) 0.48825(18) 0.4699(2) 0.0239(8) Uani 1 1 d . . . . .
C10 C 0.67022(14) 0.19259(18) 0.7405(2) 0.0214(8) Uani 1 1 d . . . . .
C26 C 0.82171(16) 0.5100(2) 0.4675(3) 0.0329(9) Uani 1 1 d . . . . .
H26A H 0.838476 0.503759 0.522255 0.049 Uiso 1 1 calc GR . . . .
H26B H 0.823680 0.557167 0.451693 0.049 Uiso 1 1 calc GR . . . .
H26C H 0.840185 0.482745 0.426825 0.049 Uiso 1 1 calc GR . . . .
C1 C 0.58711(14) 0.34618(18) 0.5255(2) 0.0216(8) Uani 1 1 d . . . . .
C11 C 0.68431(16) 0.1671(2) 0.8172(2) 0.0314(9) Uani 1 1 d . . . . .
H11 H 0.720478 0.157489 0.829716 0.038 Uiso 1 1 calc R . . . .
C7 C 0.44575(16) 0.4365(2) 0.6207(3) 0.0319(9) Uani 1 1 d . . . . .
H7 H 0.456050 0.459946 0.673351 0.038 Uiso 1 1 calc R . . . .
C32 C 0.59180(16) 0.1738(2) 0.4886(2) 0.0294(9) Uani 1 1 d . . . . .
H32A H 0.617213 0.153080 0.527617 0.044 Uiso 1 1 calc GR . . . .
H32B H 0.573960 0.138930 0.455693 0.044 Uiso 1 1 calc GR . . . .
H32C H 0.565469 0.199019 0.519346 0.044 Uiso 1 1 calc GR . . . .
C31 C 0.64328(16) 0.3495(2) 0.1200(2) 0.0294(9) Uani 1 1 d . . . . .
H31A H 0.681874 0.352743 0.116268 0.044 Uiso 1 1 calc GR . . . .
H31B H 0.626410 0.376993 0.076700 0.044 Uiso 1 1 calc GR . . . .
H31C H 0.632375 0.302785 0.112667 0.044 Uiso 1 1 calc GR . . . .
O11 O 0.68477(17) 0.1735(2) 0.1241(3) 0.0659(11) Uani 1 1 d . . . . .
H11A H 0.676679 0.197420 0.164584 0.099 Uiso 1 1 calc GR . . . .
C23 C 0.84806(17) 0.4544(2) 0.7110(2) 0.0325(9) Uani 1 1 d . . . . .
H23 H 0.816128 0.465082 0.681636 0.039 Uiso 1 1 calc R . . . .
C28 C 0.62635(14) 0.3743(2) 0.2052(2) 0.0248(8) Uani 1 1 d . . . . .
C27 C 0.73612(17) 0.5009(2) 0.3855(3) 0.0334(10) Uani 1 1 d . . . . .
H27A H 0.755086 0.476731 0.342566 0.050 Uiso 1 1 calc GR . . . .
H27B H 0.736572 0.548883 0.373294 0.050 Uiso 1 1 calc GR . . . .
H27C H 0.699384 0.485199 0.386511 0.050 Uiso 1 1 calc GR . . . .
C3 C 0.54341(15) 0.4107(2) 0.6294(2) 0.0306(9) Uani 1 1 d . . . . .
H3 H 0.545591 0.435955 0.679104 0.037 Uiso 1 1 calc R . . . .
C4 C 0.49484(15) 0.4026(2) 0.5892(2) 0.0266(8) Uani 1 1 d . . . . .
C19 C 0.90931(17) 0.3777(2) 0.7528(3) 0.0377(10) Uani 1 1 d . . . . .
H19 H 0.921987 0.332978 0.753677 0.045 Uiso 1 1 calc R . . . .
C9 C 0.42531(17) 0.4889(2) 0.5605(3) 0.0349(10) Uani 1 1 d . . . . .
H9A H 0.452835 0.522576 0.552224 0.052 Uiso 1 1 calc GR . . . .
H9B H 0.393841 0.510331 0.582877 0.052 Uiso 1 1 calc GR . . . .
H9C H 0.416012 0.467666 0.507484 0.052 Uiso 1 1 calc GR . . . .
C13 C 0.59322(16) 0.1687(2) 0.8606(3) 0.0329(10) Uani 1 1 d . . . . .
C12 C 0.64644(17) 0.1552(2) 0.8766(3) 0.0373(11) Uani 1 1 d . . . . .
H12 H 0.657196 0.137519 0.928892 0.045 Uiso 1 1 calc R . . . .
C21 C 0.92032(19) 0.4901(3) 0.7959(3) 0.0439(12) Uani 1 1 d . . . . .
H21 H 0.939389 0.523962 0.825128 0.053 Uiso 1 1 calc R . . . .
C30 C 0.64279(16) 0.4476(2) 0.2171(2) 0.0313(9) Uani 1 1 d . . . . .
H30A H 0.630926 0.463475 0.270901 0.047 Uiso 1 1 calc GR . . . .
H30B H 0.626497 0.474823 0.172962 0.047 Uiso 1 1 calc GR . . . .
H30C H 0.681436 0.451238 0.214971 0.047 Uiso 1 1 calc GR . . . .
C6 C 0.53850(15) 0.3369(2) 0.4845(2) 0.0279(9) Uani 1 1 d . . . . .
H6 H 0.536482 0.311823 0.434674 0.033 Uiso 1 1 calc R . . . .
C33 C 0.71781(17) 0.3537(2) 0.7270(3) 0.0341(10) Uani 1 1 d . . . . .
H33A H 0.711255 0.380792 0.677265 0.051 Uiso 1 1 calc GR . . . .
H33B H 0.733383 0.381736 0.770905 0.051 Uiso 1 1 calc GR . . . .
H33C H 0.684286 0.334841 0.745451 0.051 Uiso 1 1 calc GR . . . .
C2 C 0.58932(15) 0.3822(2) 0.5981(2) 0.0302(9) Uani 1 1 d . . . . .
H2 H 0.622228 0.387746 0.627121 0.036 Uiso 1 1 calc R . . . .
C25 C 0.73494(17) 0.5270(2) 0.5372(3) 0.0339(10) Uani 1 1 d . . . . .
H25A H 0.697691 0.513350 0.537983 0.051 Uiso 1 1 calc GR . . . .
H25B H 0.737075 0.575019 0.525651 0.051 Uiso 1 1 calc GR . . . .
H25C H 0.751915 0.517594 0.591132 0.051 Uiso 1 1 calc GR . . . .
C5 C 0.49283(15) 0.3646(2) 0.5170(3) 0.0302(9) Uani 1 1 d . . . . .
H5 H 0.459686 0.357421 0.489296 0.036 Uiso 1 1 calc R . . . .
C29 C 0.56575(15) 0.3682(3) 0.2121(3) 0.0386(11) Uani 1 1 d . . . . .
H29A H 0.555172 0.321465 0.204029 0.058 Uiso 1 1 calc GR . . . .
H29B H 0.548335 0.396036 0.169600 0.058 Uiso 1 1 calc GR . . . .
H29C H 0.555208 0.383184 0.267002 0.058 Uiso 1 1 calc GR . . . .
C22 C 0.87455(19) 0.5048(2) 0.7525(3) 0.0422(11) Uani 1 1 d . . . . .
H22 H 0.861256 0.549172 0.750993 0.051 Uiso 1 1 calc R . . . .
C16 C 0.55118(17) 0.1557(3) 0.9245(3) 0.0405(11) Uani 1 1 d . . . . .
H16 H 0.517605 0.176826 0.903334 0.049 Uiso 1 1 calc R . . . .
C20 C 0.93769(18) 0.4260(3) 0.7959(3) 0.0459(12) Uani 1 1 d . . . . .
H20 H 0.969316 0.414353 0.825520 0.055 Uiso 1 1 calc R . . . .
C8 C 0.40272(18) 0.3864(2) 0.6409(3) 0.0462(12) Uani 1 1 d . . . . .
H8A H 0.390521 0.363966 0.590024 0.069 Uiso 1 1 calc GR . . . .
H8B H 0.372924 0.409759 0.665723 0.069 Uiso 1 1 calc GR . . . .
H8C H 0.416974 0.353143 0.680033 0.069 Uiso 1 1 calc GR . . . .
C15 C 0.61673(17) 0.2056(3) 0.7243(3) 0.0439(12) Uani 1 1 d . . . . .
H15 H 0.605746 0.222910 0.671902 0.053 Uiso 1 1 calc R . . . .
C14 C 0.57963(17) 0.1936(3) 0.7836(3) 0.0457(13) Uani 1 1 d . . . . .
H14 H 0.543431 0.202791 0.770922 0.055 Uiso 1 1 calc R . . . .
C17 C 0.5649(2) 0.1877(3) 1.0071(3) 0.0490(13) Uani 1 1 d . . . . .
H17A H 0.596311 0.165875 1.031647 0.073 Uiso 1 1 calc GR . . . .
H17B H 0.535070 0.182689 1.044214 0.073 Uiso 1 1 calc GR . . . .
H17C H 0.572300 0.235324 0.999002 0.073 Uiso 1 1 calc GR . . . .
C18 C 0.5405(2) 0.0812(3) 0.9336(4) 0.0694(18) Uani 1 1 d . . . . .
H18A H 0.529475 0.062605 0.879828 0.104 Uiso 1 1 calc GR . . . .
H18B H 0.512284 0.074432 0.973331 0.104 Uiso 1 1 calc GR . . . .
H18C H 0.572824 0.058743 0.953609 0.104 Uiso 1 1 calc GR . . . .
C34 C 0.7257(3) 0.2040(3) 0.0812(4) 0.0695(17) Uani 1 1 d . . . . .
H34A H 0.711442 0.241917 0.049393 0.104 Uiso 1 1 calc GR . . . .
H34B H 0.741294 0.171589 0.043487 0.104 Uiso 1 1 calc GR . . . .
H34C H 0.752909 0.219875 0.120758 0.104 Uiso 1 1 calc GR . . . .

loop_
_atom_site_aniso_label
_atom_site_aniso_U_11
_atom_site_aniso_U_22
_atom_site_aniso_U_33
_atom_site_aniso_U_23
_atom_site_aniso_U_13
_atom_site_aniso_U_12
Sb2 0.01453(12) 0.02462(14) 0.01664(13) 0.00217(9) 0.00255(9) 0.00572(9)
Sb1 0.01499(12) 0.02539(14) 0.01736(13) 0.00257(9) 0.00288(9) 0.00646(9)
Ni1 0.0170(2) 0.0255(3) 0.0180(2) 0.00164(19) 0.00114(18) 0.00357(19)
P1 0.0172(5) 0.0230(5) 0.0185(5) 0.0012(4) 0.0028(4) 0.0043(4)
P2 0.0159(5) 0.0295(5) 0.0186(5) 0.0050(4) 0.0018(4) 0.0053(4)
O2 0.0163(12) 0.0306(14) 0.0144(12) 0.0068(10) 0.0017(10) 0.0102(10)
O9 0.0144(12) 0.0293(14) 0.0200(13) 0.0040(11) 0.0020(10) 0.0066(10)
O3 0.0164(12) 0.0235(13) 0.0159(12) 0.0017(10) 0.0061(10) 0.0059(10)
O4 0.0180(12) 0.0244(13) 0.0197(13) -0.0018(10) 0.0049(10) 0.0039(10)
O5 0.0204(13) 0.0266(14) 0.0204(13) -0.0016(11) 0.0033(11) 0.0051(11)
O1 0.0198(13) 0.0293(14) 0.0192(13) 0.0000(11) 0.0025(10) 0.0017(11)
O8 0.0179(13) 0.0319(15) 0.0184(13) 0.0072(11) 0.0019(10) 0.0082(11)
O7 0.0179(12) 0.0241(13) 0.0214(13) -0.0015(10) 0.0047(10) 0.0023(10)
O10 0.0230(13) 0.0327(15) 0.0200(13) 0.0049(11) -0.0020(11) 0.0047(11)
O6 0.0225(13) 0.0254(14) 0.0207(13) 0.0004(11) -0.0008(11) 0.0022(11)
N1 0.0237(17) 0.0330(19) 0.0205(16) 0.0047(14) -0.0002(13) -0.0014(14)
C24 0.026(2) 0.0213(19) 0.024(2) 0.0022(15) 0.0033(16) 0.0042(15)
C10 0.0192(18) 0.025(2) 0.0198(19) 0.0018(15) 0.0050(15) 0.0026(15)
C26 0.033(2) 0.029(2) 0.036(2) -0.0004(18) 0.0033(19) -0.0041(18)
C1 0.0187(18) 0.026(2) 0.0205(18) 0.0059(15) 0.0056(15) 0.0100(15)
C11 0.0200(19) 0.049(3) 0.026(2) 0.0067(19) 0.0034(16) 0.0088(18)
C7 0.027(2) 0.041(2) 0.027(2) -0.0006(18) 0.0045(17) 0.0094(18)
C32 0.027(2) 0.033(2) 0.029(2) 0.0074(17) 0.0037(17) 0.0021(17)
C31 0.029(2) 0.037(2) 0.022(2) 0.0057(17) -0.0014(17) 0.0012(18)
O11 0.074(3) 0.069(3) 0.055(3) -0.008(2) 0.007(2) 0.001(2)
C23 0.037(2) 0.036(2) 0.024(2) 0.0001(18) 0.0003(18) 0.0026(19)
C28 0.0177(18) 0.038(2) 0.0189(19) 0.0082(16) 0.0021(15) 0.0055(16)
C27 0.034(2) 0.032(2) 0.034(2) 0.0105(18) 0.0021(19) 0.0047(18)
C3 0.027(2) 0.042(2) 0.023(2) -0.0032(18) 0.0029(16) 0.0112(18)
C4 0.024(2) 0.033(2) 0.0233(19) 0.0034(16) 0.0080(16) 0.0062(16)
C19 0.028(2) 0.043(3) 0.042(3) 0.005(2) -0.0058(19) -0.0030(19)
C9 0.029(2) 0.035(2) 0.042(3) 0.0030(19) 0.0093(19) 0.0081(18)
C13 0.021(2) 0.050(3) 0.028(2) 0.0020(19) 0.0056(17) 0.0052(18)
C12 0.029(2) 0.058(3) 0.025(2) 0.013(2) 0.0045(18) 0.006(2)
C21 0.044(3) 0.053(3) 0.035(3) -0.005(2) -0.003(2) -0.020(2)
C30 0.036(2) 0.035(2) 0.023(2) 0.0072(17) 0.0022(17) 0.0146(18)
C6 0.025(2) 0.030(2) 0.028(2) -0.0015(17) 0.0019(17) 0.0053(17)
C33 0.033(2) 0.036(2) 0.034(2) -0.0099(19) 0.0035(18) 0.0080(19)
C2 0.022(2) 0.043(2) 0.026(2) 0.0007(18) -0.0021(16) 0.0103(18)
C25 0.039(2) 0.030(2) 0.034(2) -0.0009(18) 0.0107(19) 0.0101(19)
C5 0.0180(19) 0.037(2) 0.036(2) 0.0024(18) 0.0024(17) 0.0054(17)
C29 0.019(2) 0.067(3) 0.030(2) 0.017(2) 0.0015(17) 0.009(2)
C22 0.054(3) 0.036(3) 0.037(3) -0.006(2) 0.005(2) -0.006(2)
C16 0.024(2) 0.068(3) 0.030(2) 0.010(2) 0.0059(18) 0.007(2)
C20 0.032(2) 0.059(3) 0.047(3) 0.006(2) -0.005(2) -0.011(2)
C8 0.035(2) 0.044(3) 0.061(3) 0.013(2) 0.022(2) 0.007(2)
C15 0.023(2) 0.084(4) 0.026(2) 0.016(2) 0.0008(18) 0.010(2)
C14 0.017(2) 0.085(4) 0.036(3) 0.013(2) 0.0056(18) 0.010(2)
C17 0.044(3) 0.065(3) 0.038(3) 0.002(2) 0.016(2) 0.000(2)
C18 0.050(3) 0.083(4) 0.077(4) -0.022(3) 0.032(3) -0.028(3)
C34 0.082(5) 0.071(4) 0.056(4) 0.001(3) 0.013(3) 0.006(3)

loop_
_atom_type_symbol
_atom_type_description
_atom_type_scat_dispersion_real
_atom_type_scat_dispersion_imag
_atom_type_scat_source
C C 0.0033 0.0016 'International Tables Vol C Tables 4.2.6.8 and 6.1.1.4'
H H 0.0000 0.0000 'International Tables Vol C Tables 4.2.6.8 and 6.1.1.4'
N N 0.0061 0.0033 'International Tables Vol C Tables 4.2.6.8 and 6.1.1.4'
Ni Ni 0.3393 1.1124 'International Tables Vol C Tables 4.2.6.8 and 6.1.1.4'
O O 0.0106 0.0060 'International Tables Vol C Tables 4.2.6.8 and 6.1.1.4'
P P 0.1023 0.0942 'International Tables Vol C Tables 4.2.6.8 and 6.1.1.4'
Sb Sb -0.5866 1.5461 'International Tables Vol C Tables 4.2.6.8 and 6.1.1.4'

loop_
_geom_angle_atom_site_label_1
_geom_angle_atom_site_label_2
_geom_angle_atom_site_label_3
_geom_angle
_geom_angle_site_symmetry_1
_geom_angle_site_symmetry_3
_geom_angle_publ_flag
O2 Sb2 O9 178.68(11) . 7_656 ?
O2 Sb2 O3 93.78(10) . 7_656 ?
O2 Sb2 O5 93.44(10) . . ?
O2 Sb2 O7 91.03(11) . 7_656 ?
O2 Sb2 C10 91.86(12) . . ?
O9 Sb2 C10 88.23(12) 7_656 . ?
O3 Sb2 O9 86.24(9) 7_656 7_656 ?
O3 Sb2 O5 79.18(10) 7_656 . ?
O3 Sb2 O7 89.84(10) 7_656 7_656 ?
O3 Sb2 C10 172.63(12) 7_656 . ?
O5 Sb2 O9 87.87(10) . 7_656 ?
O5 Sb2 C10 95.75(12) . . ?
O7 Sb2 O9 87.65(10) 7_656 7_656 ?
O7 Sb2 O5 168.39(10) 7_656 . ?
O7 Sb2 C10 94.81(12) 7_656 . ?
O2 Sb1 O3 94.72(10) . . ?
O2 Sb1 O4 91.57(10) . . ?
O2 Sb1 O1 95.00(11) . . ?
O2 Sb1 O8 177.23(11) . . ?
O2 Sb1 C1 91.48(12) . . ?
O3 Sb1 O4 90.21(10) . . ?
O3 Sb1 O1 78.98(10) . . ?
O3 Sb1 O8 86.72(10) . . ?
O3 Sb1 C1 172.09(12) . . ?
O4 Sb1 O1 167.76(10) . . ?
O4 Sb1 O8 86.06(10) . . ?
O4 Sb1 C1 94.54(12) . . ?
O1 Sb1 O8 87.59(10) . . ?
O1 Sb1 C1 95.60(13) . . ?
O8 Sb1 C1 87.29(12) . . ?
O3 Ni1 O5 75.24(9) 7_656 . ?
O3 Ni1 O1 75.54(9) 7_656 7_656 ?
O3 Ni1 O10 92.63(10) 7_656 7_656 ?
O1 Ni1 O5 148.87(10) 7_656 . ?
O10 Ni1 O5 83.52(10) 7_656 . ?
O10 Ni1 O1 87.32(10) 7_656 7_656 ?
O6 Ni1 O3 91.39(10) . 7_656 ?
O6 Ni1 O5 94.47(10) . . ?
O6 Ni1 O1 96.73(10) . 7_656 ?
O6 Ni1 O10 174.90(10) . 7_656 ?
O6 Ni1 N1 89.03(11) . . ?
N1 Ni1 O3 177.87(11) . 7_656 ?
N1 Ni1 O5 106.82(11) . . ?
N1 Ni1 O1 102.33(11) . 7_656 ?
N1 Ni1 O10 87.08(12) . 7_656 ?
O4 P1 C24 105.18(16) . . ?
O7 P1 O4 110.50(14) . . ?
O7 P1 C24 104.70(16) . . ?
O6 P1 O4 113.70(14) . . ?
O6 P1 O7 113.15(14) . . ?
O6 P1 C24 108.89(17) . . ?
O9 P2 C28 106.67(16) . . ?
O8 P2 O9 109.56(14) . . ?
O8 P2 C28 106.24(16) . . ?
O10 P2 O9 111.51(15) . . ?
O10 P2 O8 112.00(15) . . ?
O10 P2 C28 110.58(17) . . ?
Sb1 O2 Sb2 146.83(13) . . ?
P2 O9 Sb2 123.17(14) . 7_656 ?
Sb2 O3 Ni1 103.27(10) 7_656 7_656 ?
Sb1 O3 Sb2 138.56(13) . 7_656 ?
Sb1 O3 Ni1 103.00(10) . 7_656 ?
P1 O4 Sb1 136.55(15) . . ?
Sb2 O5 Ni1 100.64(10) . . ?
C33 O5 Sb2 120.4(2) . . ?
C33 O5 Ni1 122.4(2) . . ?
Sb1 O1 Ni1 100.23(11) . 7_656 ?
C32 O1 Sb1 121.8(2) . . ?
C32 O1 Ni1 121.6(2) . 7_656 ?
P2 O8 Sb1 123.60(14) . . ?
P1 O7 Sb2 138.10(15) . 7_656 ?
P2 O10 Ni1 115.46(15) . 7_656 ?
P1 O6 Ni1 145.11(17) . . ?
C23 N1 Ni1 122.0(3) . . ?
C19 N1 Ni1 121.0(3) . . ?
C19 N1 C23 117.1(4) . . ?
C26 C24 P1 107.9(3) . . ?
C27 C24 P1 109.5(3) . . ?
C27 C24 C26 109.7(3) . . ?
C25 C24 P1 109.7(3) . . ?
C25 C24 C26 109.9(3) . . ?
C25 C24 C27 110.1(3) . . ?
C11 C10 Sb2 122.6(3) . . ?
C11 C10 C15 117.7(4) . . ?
C15 C10 Sb2 119.6(3) . . ?
C6 C1 Sb1 119.8(3) . . ?
C2 C1 Sb1 120.7(3) . . ?
C2 C1 C6 119.4(3) . . ?
C10 C11 C12 121.1(4) . . ?
C4 C7 C8 111.9(4) . . ?
C9 C7 C4 111.3(3) . . ?
C9 C7 C8 111.2(4) . . ?
N1 C23 C22 123.3(4) . . ?
C31 C28 P2 108.3(3) . . ?
C31 C28 C30 109.9(3) . . ?
C31 C28 C29 109.8(3) . . ?
C30 C28 P2 110.8(3) . . ?
C30 C28 C29 109.4(3) . . ?
C29 C28 P2 108.6(3) . . ?
C4 C3 C2 121.1(4) . . ?
C3 C4 C7 120.9(4) . . ?
C3 C4 C5 118.1(3) . . ?
C5 C4 C7 121.0(4) . . ?
N1 C19 C20 122.5(4) . . ?
C12 C13 C16 122.0(4) . . ?
C14 C13 C12 117.2(4) . . ?
C14 C13 C16 120.9(4) . . ?
C13 C12 C11 121.1(4) . . ?
C20 C21 C22 118.1(4) . . ?
C1 C6 C5 119.8(4) . . ?
C1 C2 C3 120.3(4) . . ?
C4 C5 C6 121.3(4) . . ?
C21 C22 C23 119.2(5) . . ?
C13 C16 C18 111.2(4) . . ?
C17 C16 C13 112.2(4) . . ?
C17 C16 C18 111.5(4) . . ?
C21 C20 C19 119.9(5) . . ?
C14 C15 C10 120.6(4) . . ?
C13 C14 C15 122.3(4) . . ?

loop_
_geom_bond_atom_site_label_1
_geom_bond_atom_site_label_2
_geom_bond_distance
_geom_bond_site_symmetry_2
_geom_bond_publ_flag
Sb2 O2 1.926(2) . ?
Sb2 O9 2.053(2) 7_656 ?
Sb2 O3 1.974(2) 7_656 ?
Sb2 O5 2.025(3) . ?
Sb2 O7 2.003(2) 7_656 ?
Sb2 C10 2.114(4) . ?
Sb1 O2 1.921(2) . ?
Sb1 O3 1.972(2) . ?
Sb1 O4 2.010(2) . ?
Sb1 O1 2.039(3) . ?
Sb1 O8 2.050(2) . ?
Sb1 C1 2.108(3) . ?
Ni1 O3 2.076(3) 7_656 ?
Ni1 O5 2.100(3) . ?
Ni1 O1 2.090(2) 7_656 ?
Ni1 O10 2.076(3) 7_656 ?
Ni1 O6 2.002(2) . ?
Ni1 N1 2.069(3) . ?
P1 O4 1.555(3) . ?
P1 O7 1.549(2) . ?
P1 O6 1.491(3) . ?
P1 C24 1.808(4) . ?
P2 O9 1.558(2) . ?
P2 O8 1.547(3) . ?
P2 O10 1.505(3) . ?
P2 C28 1.805(4) . ?
O5 C33 1.420(4) . ?
O1 C32 1.422(4) . ?
N1 C23 1.330(5) . ?
N1 C19 1.331(5) . ?
C24 C26 1.541(5) . ?
C24 C27 1.533(5) . ?
C24 C25 1.527(5) . ?
C10 C11 1.379(5) . ?
C10 C15 1.394(5) . ?
C1 C6 1.392(5) . ?
C1 C2 1.378(5) . ?
C11 C12 1.392(5) . ?
C7 C4 1.513(5) . ?
C7 C9 1.512(6) . ?
C7 C8 1.520(6) . ?
C31 C28 1.535(5) . ?
O11 C34 1.399(7) . ?
C23 C22 1.375(6) . ?
C28 C30 1.535(6) . ?
C28 C29 1.542(5) . ?
C3 C4 1.383(6) . ?
C3 C2 1.397(5) . ?
C4 C5 1.393(6) . ?
C19 C20 1.382(6) . ?
C13 C12 1.388(6) . ?
C13 C16 1.521(5) . ?
C13 C14 1.376(6) . ?
C21 C22 1.368(7) . ?
C21 C20 1.356(7) . ?
C6 C5 1.393(5) . ?
C16 C17 1.514(7) . ?
C16 C18 1.522(7) . ?
C15 C14 1.378(6) . ?
